data_7251150
loop_
_publ_author_name
'Dietl, Martin C.'
'H\"u\&sler, Christopher'
'Scherr, Matthias'
'Frederiksen, Zo\'e M.'
'Graf, J\"urgen'
'Rominger, Frank'
'Rudolph, Matthias'
'Caligiuri, Isabella'
'Tripodi, Laura'
'Rizzolio, Flavio'
'Scattolin, Thomas'
'Hashmi, A. Stephen K.'

_publ_section_title
;
 Synthesis of azulenyl-substituted gold(i)-carbene complexes and
 investigation of their anticancer activity
;
_journal_issue 49
_journal_name_full 'RSC Advances'
_journal_page_first 41260
_journal_page_last 41269
_journal_paper_doi 10.1039/D5RA07020A
_journal_volume 15
_journal_year 2025
_chemical_formula_sum 'C35.5 H34 Au Cl2 F N2 O2'
_chemical_formula_weight 807.51
_space_group_crystal_system tetragonal
_space_group_IT_number 96
_space_group_name_Hall 'P 4nw 2abw'
_space_group_name_H-M_alt 'P 43 21 2'
_atom_sites_solution_hydrogens geom
_audit_creation_method SHELXL-2019/3
_audit_update_record
;
2025-05-07 deposited with the CCDC.	2025-10-07 downloaded from the CCDC.
;
_cell_angle_alpha 90
_cell_angle_beta 90
_cell_angle_gamma 90
_cell_formula_units_Z 8
_cell_length_a 9.5430(2)
_cell_length_b 9.5430(2)
_cell_length_c 70.4724(16)
_cell_measurement_reflns_used 9940
_cell_measurement_temperature 200(2)
_cell_measurement_theta_max 24.25
_cell_measurement_theta_min 2.58
_cell_volume 6417.8(2)
_computing_cell_refinement 'Bruker SAINT'
_computing_data_collection 'Bruker APEX2'
_computing_data_reduction 'Bruker SAINT'
_computing_molecular_graphics 'Bruker SHELXTL'
_computing_publication_material 'Bruker SHELXTL'
_computing_structure_refinement 'SHELXL-2019/2 (Sheldrick, 2019)'
_computing_structure_solution 'SHELXT-2014 (Sheldrick 2014)'
_diffrn_ambient_temperature 200(2)
_diffrn_measured_fraction_theta_full 1.000
_diffrn_measured_fraction_theta_max 1.000
_diffrn_measurement_device_type 'Bruker APEX-II Quazar area detector'
_diffrn_measurement_method '\f and \w scans'
_diffrn_radiation_type MoK\a
_diffrn_radiation_wavelength 0.71073
_diffrn_reflns_av_R_equivalents 0.0829
_diffrn_reflns_av_unetI/netI 0.0495
_diffrn_reflns_Laue_measured_fraction_full 1.000
_diffrn_reflns_Laue_measured_fraction_max 1.000
_diffrn_reflns_limit_h_max 12
_diffrn_reflns_limit_h_min -12
_diffrn_reflns_limit_k_max 12
_diffrn_reflns_limit_k_min -12
_diffrn_reflns_limit_l_max 91
_diffrn_reflns_limit_l_min -91
_diffrn_reflns_number 67172
_diffrn_reflns_point_group_measured_fraction_full 1.000
_diffrn_reflns_point_group_measured_fraction_max 1.000
_diffrn_reflns_theta_full 25.242
_diffrn_reflns_theta_max 27.428
_diffrn_reflns_theta_min 1.156
_diffrn_source 'ImuS microsource'
_exptl_absorpt_coefficient_mu 4.792
_exptl_absorpt_correction_T_max 0.9143
_exptl_absorpt_correction_T_min 0.7833
_exptl_absorpt_correction_type multi-scan
_exptl_absorpt_process_details
;
Sheldrick, G. M. (2008). <i>SADABS</i>. University of G\"ottingen, Germany.
;
_exptl_crystal_colour blue
_exptl_crystal_density_diffrn 1.671
_exptl_crystal_description plate
_exptl_crystal_F_000 3192
_exptl_crystal_size_max 0.117
_exptl_crystal_size_mid 0.049
_exptl_crystal_size_min 0.022
_refine_diff_density_max 0.789
_refine_diff_density_min -1.838
_refine_diff_density_rms 0.295
_refine_ls_abs_structure_details
; 
 Flack x determined using 2286 quotients [(I+)-(I-)]/[(I+)+(I-)] 
 (Parsons, Flack and Wagner, Acta Cryst. B69 (2013) 249-259). 
;
_refine_ls_abs_structure_Flack 0.019(4)
_refine_ls_extinction_method none
_refine_ls_goodness_of_fit_ref 1.231
_refine_ls_hydrogen_treatment constr
_refine_ls_matrix_type full
_refine_ls_number_parameters 410
_refine_ls_number_reflns 7332
_refine_ls_number_restraints 1
_refine_ls_restrained_S_all 1.230
_refine_ls_R_factor_all 0.0480
_refine_ls_R_factor_gt 0.0390
_refine_ls_shift/su_max 0.001
_refine_ls_shift/su_mean 0.000
_refine_ls_structure_factor_coef Fsqd
_refine_ls_weighting_details 'w=1/[\s^2^(Fo^2^)+(0.0401P)^2^+1.3141P] where P=(Fo^2^+2Fc^2^)/3'
_refine_ls_weighting_scheme calc
_refine_ls_wR_factor_gt 0.0852
_refine_ls_wR_factor_ref 0.0941
_reflns_Friedel_coverage 0.660
_reflns_Friedel_fraction_full 0.999
_reflns_Friedel_fraction_max 0.999
_reflns_number_gt 6551
_reflns_number_total 7332
_reflns_threshold_expression 'I > 2\s(I)'
_cod_data_source_file d5ra07020a2.cif
_cod_data_source_block mad6
_cod_original_cell_volume 6417.8(3)
_cod_original_formula_sum 'C35.50 H34 Au Cl2 F N2 O2'
_cod_database_code 7251150
_shelx_shelxl_version_number 2019/3
_shelx_space_group_comment
; 
The symmetry employed for this shelxl refinement is uniquely defined 
by the following loop, which should always be used as a source of 
symmetry information in preference to the above space-group names. 
They are only intended as comments. 
;
_shelx_estimated_absorpt_t_min 0.604
_shelx_estimated_absorpt_t_max 0.902

loop_
_space_group_symop_operation_xyz
'x, y, z'
'-x, -y, z+1/2'
'-y+1/2, x+1/2, z+3/4'
'y+1/2, -x+1/2, z+1/4'
'-x+1/2, y+1/2, -z+3/4'
'x+1/2, -y+1/2, -z+1/4'
'y, x, -z'
'-y, -x, -z+1/2'

loop_
_atom_site_label
_atom_site_type_symbol
_atom_site_fract_x
_atom_site_fract_y
_atom_site_fract_z
_atom_site_U_iso_or_equiv
_atom_site_adp_type
_atom_site_occupancy
_atom_site_site_symmetry_order
_atom_site_calc_flag
_atom_site_refinement_flags_posn
_atom_site_refinement_flags_adp
_atom_site_refinement_flags_occupancy
_atom_site_disorder_assembly
_atom_site_disorder_group
Au1 Au 0.53661(3) 1.08492(3) 0.25107(2) 0.03348(11) Uani 1 1 d . . . . .
Cl1 Cl 0.5160(3) 1.2686(2) 0.27160(4) 0.0480(6) Uani 1 1 d . . . . .
C1 C 0.3105(7) 0.6591(8) 0.32733(11) 0.0270(16) Uani 1 1 d . . . . .
C2 C 0.4382(7) 0.6071(7) 0.31967(12) 0.0262(17) Uani 1 1 d . . . . .
C3 C 0.4461(8) 0.6501(8) 0.30065(11) 0.0272(16) Uani 1 1 d . . . . .
C4 C 0.5506(8) 0.6128(8) 0.28788(12) 0.0315(18) Uani 1 1 d . . . . .
H4 H 0.615492 0.545344 0.292461 0.038 Uiso 1 1 calc R U . . .
C5 C 0.5751(9) 0.6585(9) 0.26950(12) 0.0340(18) Uani 1 1 d . . . . .
H5 H 0.653130 0.617593 0.263221 0.041 Uiso 1 1 calc R U . . .
C6 C 0.4996(8) 0.7567(8) 0.25915(11) 0.0259(17) Uani 1 1 d . . . . .
C7 C 0.3743(8) 0.8222(8) 0.26360(12) 0.0281(16) Uani 1 1 d . . . . .
H7 H 0.337841 0.882954 0.254132 0.034 Uiso 1 1 calc R U . . .
C8 C 0.2946(8) 0.8110(8) 0.28012(11) 0.0279(16) Uani 1 1 d . . . . .
H8 H 0.209660 0.862969 0.280045 0.033 Uiso 1 1 calc R U . . .
C9 C 0.3197(7) 0.7361(7) 0.29663(12) 0.0282(17) Uani 1 1 d . . . . .
C10 C 0.2373(7) 0.7354(8) 0.31305(12) 0.0289(17) Uani 1 1 d . . . . .
C11 C 0.5399(8) 0.5162(8) 0.32995(11) 0.0262(16) Uani 1 1 d . . . . .
C12 C 0.6812(8) 0.5488(9) 0.33007(11) 0.0315(18) Uani 1 1 d . . . . .
H12 H 0.714167 0.627528 0.323127 0.038 Uiso 1 1 calc R U . . .
C13 C 0.7745(8) 0.4674(10) 0.34025(13) 0.037(2) Uani 1 1 d . . . . .
H13 H 0.871383 0.490243 0.340143 0.045 Uiso 1 1 calc R U . . .
C14 C 0.7288(9) 0.3542(9) 0.35049(12) 0.0335(18) Uani 1 1 d . . . . .
C15 C 0.5888(10) 0.3223(10) 0.35081(14) 0.042(2) Uani 1 1 d . . . . .
H15 H 0.556320 0.245148 0.358099 0.050 Uiso 1 1 calc R U . . .
C16 C 0.4944(9) 0.4027(10) 0.34050(14) 0.0385(19) Uani 1 1 d . . . . .
H16 H 0.397617 0.379541 0.340701 0.046 Uiso 1 1 calc R U . . .
O18 O 0.8297(7) 0.2815(8) 0.36043(10) 0.0494(16) Uani 1 1 d . . . . .
C18 C 0.7796(10) 0.1738(11) 0.37300(15) 0.053(3) Uani 1 1 d . . . . .
H18A H 0.859491 0.127723 0.379124 0.079 Uiso 1 1 calc R U . . .
H18B H 0.726106 0.104505 0.365725 0.079 Uiso 1 1 calc R U . . .
H18C H 0.719182 0.215696 0.382698 0.079 Uiso 1 1 calc R U . . .
C21 C 0.1001(9) 0.8027(8) 0.31561(12) 0.0309(17) Uani 1 1 d . . . . .
C22 C -0.0100(9) 0.7899(9) 0.30303(13) 0.0341(19) Uani 1 1 d . . . . .
H22 H 0.003074 0.733669 0.292045 0.041 Uiso 1 1 calc R U . . .
C23 C -0.1386(9) 0.8548(10) 0.30557(12) 0.0341(17) Uani 1 1 d . . . . .
H23 H -0.210237 0.844320 0.296317 0.041 Uiso 1 1 calc R U . . .
C24 C -0.1621(9) 0.9343(9) 0.32147(14) 0.037(2) Uani 1 1 d . . . . .
C25 C -0.0536(9) 0.9531(11) 0.33457(14) 0.047(2) Uani 1 1 d . . . . .
H25 H -0.067144 1.011273 0.345351 0.056 Uiso 1 1 calc R U . . .
C26 C 0.0708(9) 0.8879(9) 0.33180(14) 0.040(2) Uani 1 1 d . . . . .
H26 H 0.142134 0.899449 0.341081 0.048 Uiso 1 1 calc R U . . .
O28 O -0.2845(7) 1.0024(7) 0.32584(11) 0.0507(18) Uani 1 1 d . . . . .
C28 C -0.3967(9) 0.9937(11) 0.31285(16) 0.054(3) Uani 1 1 d . . . . .
H28A H -0.477809 1.044300 0.317924 0.081 Uiso 1 1 calc R U . . .
H28B H -0.421617 0.895152 0.310862 0.081 Uiso 1 1 calc R U . . .
H28C H -0.368573 1.035563 0.300734 0.081 Uiso 1 1 calc R U . . .
C31 C 0.2654(8) 0.6382(9) 0.34721(12) 0.0309(17) Uani 1 1 d . . . . .
C32 C 0.3462(9) 0.6892(9) 0.36208(13) 0.040(2) Uani 1 1 d . . . . .
H32 H 0.429241 0.740412 0.359384 0.048 Uiso 1 1 calc R U . . .
C33 C 0.3078(11) 0.6665(12) 0.38068(13) 0.049(2) Uani 1 1 d . . . . .
H33 H 0.362593 0.702194 0.390846 0.059 Uiso 1 1 calc R U . . .
C34 C 0.1871(10) 0.5903(11) 0.38411(13) 0.045(2) Uani 1 1 d . . . . .
C35 C 0.1055(9) 0.5398(10) 0.36997(14) 0.046(2) Uani 1 1 d . . . . .
H35 H 0.022538 0.488797 0.372732 0.055 Uiso 1 1 calc R U . . .
C36 C 0.1456(9) 0.5640(10) 0.35148(12) 0.038(2) Uani 1 1 d . . . . .
H36 H 0.089326 0.528784 0.341442 0.046 Uiso 1 1 calc R U . . .
F38 F 0.1489(7) 0.5668(8) 0.40244(8) 0.072(2) Uani 1 1 d . . . . .
N41 N 0.5586(7) 0.7889(7) 0.24077(9) 0.0311(16) Uani 1 1 d . . . . .
H41 H 0.592459 0.719829 0.233879 0.037 Uiso 1 1 calc R U . . .
C42 C 0.5641(8) 0.9194(9) 0.23378(12) 0.0335(18) Uani 1 1 d . . . . .
N43 N 0.6022(8) 0.9353(8) 0.21552(10) 0.0400(16) Uani 1 1 d . . . . .
C44 C 0.6021(12) 1.0748(12) 0.20681(15) 0.057(3) Uani 1 1 d . . . . .
H44A H 0.546368 1.069878 0.194982 0.068 Uiso 1 1 calc R U . . .
H44B H 0.552925 1.139762 0.215512 0.068 Uiso 1 1 calc R U . . .
C45 C 0.7370(15) 1.1354(17) 0.2022(3) 0.120(7) Uani 1 1 d . . . . .
H45A H 0.723162 1.226050 0.195980 0.181 Uiso 1 1 calc R U . . .
H45B H 0.788036 1.072311 0.193723 0.181 Uiso 1 1 calc R U . . .
H45C H 0.790998 1.148849 0.213925 0.181 Uiso 1 1 calc R U . . .
C46 C 0.6337(12) 0.8178(11) 0.20248(13) 0.049(2) Uani 1 1 d . . . . .
H46A H 0.584129 0.733214 0.207078 0.058 Uiso 1 1 calc R U . . .
H46B H 0.595433 0.840869 0.189797 0.058 Uiso 1 1 calc R U . . .
C47 C 0.7829(14) 0.7842(14) 0.2004(2) 0.078(4) Uani 1 1 d . . . . .
H47A H 0.793650 0.704064 0.191857 0.118 Uiso 1 1 calc R U . . .
H47B H 0.822156 0.760748 0.212878 0.118 Uiso 1 1 calc R U . . .
H47C H 0.832462 0.865348 0.195183 0.118 Uiso 1 1 calc R U . . .
C51 C 0.959(2) 1.056(2) 0.2426(3) 0.061(6) Uani 0.5 1 d D . P A -1
H51A H 0.949852 1.043605 0.228690 0.073 Uiso 0.5 1 calc R U P A -1
H51B H 0.896546 1.133532 0.246536 0.073 Uiso 0.5 1 calc R U P A -1
Cl2 Cl 1.134(2) 1.0973(17) 0.2484(3) 0.066(4) Uani 0.5 1 d D . P A -1
Cl3 Cl 0.912(2) 0.900(2) 0.2544(3) 0.082(6) Uani 0.5 1 d D . P A -1

loop_
_atom_site_aniso_label
_atom_site_aniso_U_11
_atom_site_aniso_U_22
_atom_site_aniso_U_33
_atom_site_aniso_U_23
_atom_site_aniso_U_13
_atom_site_aniso_U_12
Au1 0.03355(18) 0.03056(17) 0.03633(17) 0.00515(15) 0.00379(15) 0.00449(11)
Cl1 0.0624(15) 0.0366(12) 0.0451(14) -0.0037(10) -0.0036(11) 0.0085(10)
C1 0.018(4) 0.026(4) 0.037(5) -0.003(3) 0.004(3) 0.000(3)
C2 0.023(4) 0.023(4) 0.033(5) 0.001(3) 0.002(3) -0.001(3)
C3 0.026(4) 0.026(4) 0.030(4) 0.003(3) 0.001(3) -0.001(3)
C4 0.028(4) 0.033(4) 0.034(5) 0.003(3) -0.001(3) 0.007(3)
C5 0.029(4) 0.037(4) 0.036(5) -0.001(4) -0.002(3) 0.011(3)
C6 0.026(4) 0.027(4) 0.024(4) -0.004(3) 0.009(3) 0.004(3)
C7 0.025(4) 0.022(4) 0.037(5) -0.002(3) 0.002(3) -0.002(3)
C8 0.023(4) 0.031(4) 0.030(4) 0.000(3) 0.000(3) 0.002(3)
C9 0.021(4) 0.027(4) 0.036(5) 0.003(3) 0.000(3) 0.002(3)
C10 0.021(4) 0.036(4) 0.030(4) 0.000(3) 0.001(3) 0.000(3)
C11 0.020(3) 0.028(4) 0.031(4) 0.001(3) 0.001(3) 0.000(3)
C12 0.026(4) 0.041(5) 0.028(4) 0.002(4) 0.001(3) -0.008(3)
C13 0.020(4) 0.054(5) 0.038(5) 0.008(4) -0.004(3) 0.000(4)
C14 0.030(5) 0.041(5) 0.030(5) 0.003(4) 0.001(3) 0.007(3)
C15 0.034(5) 0.039(5) 0.054(6) 0.012(4) 0.001(4) 0.003(4)
C16 0.023(4) 0.043(5) 0.049(6) 0.010(4) 0.001(4) -0.004(3)
O18 0.031(3) 0.068(5) 0.049(4) 0.024(3) -0.005(3) 0.004(3)
C18 0.038(5) 0.069(7) 0.052(6) 0.025(5) -0.002(4) 0.009(5)
C21 0.027(4) 0.027(4) 0.039(5) 0.000(3) 0.002(4) -0.002(3)
C22 0.033(5) 0.036(5) 0.033(5) 0.006(4) 0.006(4) 0.000(3)
C23 0.025(4) 0.038(5) 0.039(5) 0.003(4) -0.003(4) 0.000(3)
C24 0.022(4) 0.035(5) 0.053(6) -0.003(4) 0.000(4) 0.004(3)
C25 0.028(5) 0.054(6) 0.057(6) -0.019(5) -0.006(4) 0.007(3)
C26 0.033(5) 0.037(5) 0.050(6) -0.008(4) -0.010(4) 0.002(4)
O28 0.033(3) 0.055(4) 0.064(5) -0.012(3) 0.001(3) 0.015(3)
C28 0.029(5) 0.050(6) 0.083(8) -0.004(5) -0.004(5) 0.012(4)
C31 0.023(4) 0.036(5) 0.033(5) 0.002(4) -0.002(3) 0.007(3)
C32 0.037(5) 0.041(5) 0.042(6) -0.001(4) -0.001(4) 0.000(4)
C33 0.048(6) 0.065(7) 0.036(5) -0.007(5) -0.010(4) 0.016(5)
C34 0.043(5) 0.059(6) 0.034(5) 0.010(4) 0.010(4) 0.021(5)
C35 0.031(5) 0.052(6) 0.054(6) 0.007(5) 0.017(4) 0.003(4)
C36 0.028(4) 0.051(6) 0.036(5) -0.002(4) 0.004(3) 0.006(4)
F38 0.070(4) 0.105(5) 0.041(3) 0.025(3) 0.022(3) 0.039(4)
N41 0.037(4) 0.028(4) 0.028(4) 0.001(3) 0.009(3) 0.006(3)
C42 0.022(4) 0.042(5) 0.036(4) 0.010(3) -0.001(3) 0.006(3)
N43 0.042(4) 0.045(4) 0.033(4) 0.004(3) 0.006(3) 0.004(3)
C44 0.063(7) 0.063(7) 0.044(6) 0.019(5) 0.010(5) 0.004(5)
C45 0.063(10) 0.069(10) 0.23(2) 0.006(12) 0.018(11) -0.020(7)
C46 0.059(6) 0.057(6) 0.030(5) 0.002(4) 0.002(4) 0.000(4)
C47 0.079(10) 0.061(8) 0.095(10) -0.011(7) 0.034(8) 0.010(6)
C51 0.054(15) 0.069(16) 0.060(14) 0.004(12) -0.007(11) 0.005(9)
Cl2 0.092(8) 0.037(4) 0.070(6) -0.008(4) -0.021(5) 0.013(4)
Cl3 0.078(7) 0.097(12) 0.071(10) 0.012(9) -0.007(6) 0.004(6)

loop_
_atom_type_symbol
_atom_type_description
_atom_type_scat_dispersion_real
_atom_type_scat_dispersion_imag
_atom_type_scat_source
C C 0.0033 0.0016 'International Tables Vol C Tables 4.2.6.8 and 6.1.1.4'
H H 0.0000 0.0000 'International Tables Vol C Tables 4.2.6.8 and 6.1.1.4'
N N 0.0061 0.0033 'International Tables Vol C Tables 4.2.6.8 and 6.1.1.4'
O O 0.0106 0.0060 'International Tables Vol C Tables 4.2.6.8 and 6.1.1.4'
F F 0.0171 0.0103 'International Tables Vol C Tables 4.2.6.8 and 6.1.1.4'
Cl Cl 0.1484 0.1585 'International Tables Vol C Tables 4.2.6.8 and 6.1.1.4'
Au Au -2.0133 8.8022 'International Tables Vol C Tables 4.2.6.8 and 6.1.1.4'

loop_
_geom_angle_atom_site_label_1
_geom_angle_atom_site_label_2
_geom_angle_atom_site_label_3
_geom_angle
_geom_angle_site_symmetry_1
_geom_angle_site_symmetry_3
_geom_angle_publ_flag
C42 Au1 Cl1 176.8(2) . . ?
C2 C1 C10 109.3(7) . . ?
C2 C1 C31 124.2(7) . . ?
C10 C1 C31 126.5(7) . . ?
C3 C2 C1 107.8(7) . . ?
C3 C2 C11 126.9(7) . . ?
C1 C2 C11 125.2(7) . . ?
C4 C3 C2 125.6(7) . . ?
C4 C3 C9 126.9(7) . . ?
C2 C3 C9 107.5(7) . . ?
C5 C4 C3 130.2(7) . . ?
C5 C4 H4 114.9 . . ?
C3 C4 H4 114.9 . . ?
C4 C5 C6 128.0(8) . . ?
C4 C5 H5 116.0 . . ?
C6 C5 H5 116.0 . . ?
C7 C6 C5 129.3(8) . . ?
C7 C6 N41 116.3(7) . . ?
C5 C6 N41 114.3(7) . . ?
C6 C7 C8 128.7(8) . . ?
C6 C7 H7 115.6 . . ?
C8 C7 H7 115.6 . . ?
C9 C8 C7 130.2(7) . . ?
C9 C8 H8 114.9 . . ?
C7 C8 H8 114.9 . . ?
C8 C9 C10 126.8(7) . . ?
C8 C9 C3 125.8(7) . . ?
C10 C9 C3 107.2(7) . . ?
C9 C10 C1 108.1(6) . . ?
C9 C10 C21 126.9(7) . . ?
C1 C10 C21 125.0(7) . . ?
C16 C11 C12 118.6(8) . . ?
C16 C11 C2 120.9(6) . . ?
C12 C11 C2 120.4(7) . . ?
C13 C12 C11 120.3(8) . . ?
C13 C12 H12 119.9 . . ?
C11 C12 H12 119.9 . . ?
C14 C13 C12 120.7(8) . . ?
C14 C13 H13 119.6 . . ?
C12 C13 H13 119.6 . . ?
C15 C14 C13 119.6(8) . . ?
C15 C14 O18 124.2(8) . . ?
C13 C14 O18 116.2(7) . . ?
C14 C15 C16 120.1(8) . . ?
C14 C15 H15 120.0 . . ?
C16 C15 H15 120.0 . . ?
C11 C16 C15 120.7(8) . . ?
C11 C16 H16 119.7 . . ?
C15 C16 H16 119.7 . . ?
C14 O18 C18 116.1(7) . . ?
O18 C18 H18A 109.5 . . ?
O18 C18 H18B 109.5 . . ?
H18A C18 H18B 109.5 . . ?
O18 C18 H18C 109.5 . . ?
H18A C18 H18C 109.5 . . ?
H18B C18 H18C 109.5 . . ?
C22 C21 C26 114.5(7) . . ?
C22 C21 C10 124.1(8) . . ?
C26 C21 C10 121.4(8) . . ?
C21 C22 C23 123.5(8) . . ?
C21 C22 H22 118.3 . . ?
C23 C22 H22 118.3 . . ?
C24 C23 C22 119.8(8) . . ?
C24 C23 H23 120.1 . . ?
C22 C23 H23 120.1 . . ?
C23 C24 O28 125.8(8) . . ?
C23 C24 C25 119.3(8) . . ?
O28 C24 C25 114.9(8) . . ?
C26 C25 C24 119.7(9) . . ?
C26 C25 H25 120.2 . . ?
C24 C25 H25 120.2 . . ?
C25 C26 C21 123.2(8) . . ?
C25 C26 H26 118.4 . . ?
C21 C26 H26 118.4 . . ?
C24 O28 C28 118.2(8) . . ?
O28 C28 H28A 109.5 . . ?
O28 C28 H28B 109.5 . . ?
H28A C28 H28B 109.5 . . ?
O28 C28 H28C 109.5 . . ?
H28A C28 H28C 109.5 . . ?
H28B C28 H28C 109.5 . . ?
C36 C31 C32 118.4(8) . . ?
C36 C31 C1 121.2(7) . . ?
C32 C31 C1 120.4(8) . . ?
C33 C32 C31 121.0(9) . . ?
C33 C32 H32 119.5 . . ?
C31 C32 H32 119.5 . . ?
C32 C33 C34 118.0(9) . . ?
C32 C33 H33 121.0 . . ?
C34 C33 H33 121.0 . . ?
C35 C34 F38 119.1(9) . . ?
C35 C34 C33 122.5(9) . . ?
F38 C34 C33 118.4(9) . . ?
C34 C35 C36 118.5(9) . . ?
C34 C35 H35 120.8 . . ?
C36 C35 H35 120.7 . . ?
C35 C36 C31 121.5(9) . . ?
C35 C36 H36 119.2 . . ?
C31 C36 H36 119.2 . . ?
C42 N41 C6 122.8(7) . . ?
C42 N41 H41 118.6 . . ?
C6 N41 H41 118.6 . . ?
N41 C42 N43 117.8(8) . . ?
N41 C42 Au1 120.1(6) . . ?
N43 C42 Au1 121.7(6) . . ?
C42 N43 C44 120.2(8) . . ?
C42 N43 C46 124.3(8) . . ?
C44 N43 C46 115.3(7) . . ?
C45 C44 N43 117.1(11) . . ?
C45 C44 H44A 108.0 . . ?
N43 C44 H44A 108.0 . . ?
C45 C44 H44B 108.0 . . ?
N43 C44 H44B 108.0 . . ?
H44A C44 H44B 107.3 . . ?
C44 C45 H45A 109.5 . . ?
C44 C45 H45B 109.5 . . ?
H45A C45 H45B 109.5 . . ?
C44 C45 H45C 109.5 . . ?
H45A C45 H45C 109.5 . . ?
H45B C45 H45C 109.5 . . ?
C47 C46 N43 115.1(10) . . ?
C47 C46 H46A 108.5 . . ?
N43 C46 H46A 108.5 . . ?
C47 C46 H46B 108.5 . . ?
N43 C46 H46B 108.5 . . ?
H46A C46 H46B 107.5 . . ?
C46 C47 H47A 109.5 . . ?
C46 C47 H47B 109.5 . . ?
H47A C47 H47B 109.5 . . ?
C46 C47 H47C 109.5 . . ?
H47A C47 H47C 109.5 . . ?
H47B C47 H47C 109.5 . . ?
Cl2 C51 Cl3 108.7(14) . . ?
Cl2 C51 H51A 110.0 . . ?
Cl3 C51 H51A 110.0 . . ?
Cl2 C51 H51B 110.0 . . ?
Cl3 C51 H51B 110.0 . . ?
H51A C51 H51B 108.3 . . ?

loop_
_geom_bond_atom_site_label_1
_geom_bond_atom_site_label_2
_geom_bond_distance
_geom_bond_site_symmetry_2
_geom_bond_publ_flag
Au1 C42 2.012(9) . ?
Au1 Cl1 2.282(2) . ?
C1 C2 1.423(10) . ?
C1 C10 1.425(11) . ?
C1 C31 1.479(12) . ?
C2 C3 1.404(11) . ?
C2 C11 1.489(11) . ?
C3 C4 1.390(11) . ?
C3 C9 1.486(10) . ?
C4 C5 1.386(12) . ?
C4 H4 0.9500 . ?
C5 C6 1.389(11) . ?
C5 H5 0.9500 . ?
C6 C7 1.385(11) . ?
C6 N41 1.445(10) . ?
C7 C8 1.395(11) . ?
C7 H7 0.9500 . ?
C8 C9 1.387(11) . ?
C8 H8 0.9500 . ?
C9 C10 1.399(11) . ?
C10 C21 1.469(11) . ?
C11 C16 1.384(11) . ?
C11 C12 1.384(11) . ?
C12 C13 1.382(12) . ?
C12 H12 0.9500 . ?
C13 C14 1.371(12) . ?
C13 H13 0.9500 . ?
C14 C15 1.370(12) . ?
C14 O18 1.378(10) . ?
C15 C16 1.388(12) . ?
C15 H15 0.9500 . ?
C16 H16 0.9500 . ?
O18 C18 1.439(11) . ?
C18 H18A 0.9800 . ?
C18 H18B 0.9800 . ?
C18 H18C 0.9800 . ?
C21 C22 1.380(13) . ?
C21 C26 1.429(12) . ?
C22 C23 1.387(13) . ?
C22 H22 0.9500 . ?
C23 C24 1.371(13) . ?
C23 H23 0.9500 . ?
C24 O28 1.372(10) . ?
C24 C25 1.399(13) . ?
C25 C26 1.355(13) . ?
C25 H25 0.9500 . ?
C26 H26 0.9500 . ?
O28 C28 1.412(12) . ?
C28 H28A 0.9800 . ?
C28 H28B 0.9800 . ?
C28 H28C 0.9800 . ?
C31 C36 1.378(12) . ?
C31 C32 1.389(12) . ?
C32 C33 1.378(13) . ?
C32 H32 0.9500 . ?
C33 C34 1.384(15) . ?
C33 H33 0.9500 . ?
C34 C35 1.353(14) . ?
C34 F38 1.361(10) . ?
C35 C36 1.377(12) . ?
C35 H35 0.9500 . ?
C36 H36 0.9500 . ?
N41 C42 1.340(10) . ?
N41 H41 0.8800 . ?
C42 N43 1.346(11) . ?
N43 C44 1.466(13) . ?
N43 C46 1.480(12) . ?
C44 C45 1.447(17) . ?
C44 H44A 0.9900 . ?
C44 H44B 0.9900 . ?
C45 H45A 0.9800 . ?
C45 H45B 0.9800 . ?
C45 H45C 0.9800 . ?
C46 C47 1.467(17) . ?
C46 H46A 0.9900 . ?
C46 H46B 0.9900 . ?
C47 H47A 0.9800 . ?
C47 H47B 0.9800 . ?
C47 H47C 0.9800 . ?
C51 Cl2 1.765(19) . ?
C51 Cl3 1.77(2) . ?
C51 H51A 0.9900 . ?
C51 H51B 0.9900 . ?

loop_
_geom_torsion_atom_site_label_1
_geom_torsion_atom_site_label_2
_geom_torsion_atom_site_label_3
_geom_torsion_atom_site_label_4
_geom_torsion
_geom_torsion_site_symmetry_1
_geom_torsion_site_symmetry_2
_geom_torsion_site_symmetry_3
_geom_torsion_site_symmetry_4
_geom_torsion_publ_flag
C10 C1 C2 C3 0.1(9) . . . . ?
C31 C1 C2 C3 -178.6(7) . . . . ?
C10 C1 C2 C11 -176.7(7) . . . . ?
C31 C1 C2 C11 4.6(12) . . . . ?
C1 C2 C3 C4 -175.5(8) . . . . ?
C11 C2 C3 C4 1.2(13) . . . . ?
C1 C2 C3 C9 1.7(8) . . . . ?
C11 C2 C3 C9 178.4(7) . . . . ?
C2 C3 C4 C5 -173.7(8) . . . . ?
C9 C3 C4 C5 9.6(14) . . . . ?
C3 C4 C5 C6 0.7(15) . . . . ?
C4 C5 C6 C7 -7.5(15) . . . . ?
C4 C5 C6 N41 175.6(8) . . . . ?
C5 C6 C7 C8 3.2(14) . . . . ?
N41 C6 C7 C8 -180.0(7) . . . . ?
C6 C7 C8 C9 2.2(14) . . . . ?
C7 C8 C9 C10 176.7(8) . . . . ?
C7 C8 C9 C3 2.0(14) . . . . ?
C4 C3 C9 C8 -10.2(13) . . . . ?
C2 C3 C9 C8 172.6(7) . . . . ?
C4 C3 C9 C10 174.3(8) . . . . ?
C2 C3 C9 C10 -3.0(9) . . . . ?
C8 C9 C10 C1 -172.5(7) . . . . ?
C3 C9 C10 C1 3.0(9) . . . . ?
C8 C9 C10 C21 6.5(13) . . . . ?
C3 C9 C10 C21 -178.0(7) . . . . ?
C2 C1 C10 C9 -2.0(9) . . . . ?
C31 C1 C10 C9 176.7(8) . . . . ?
C2 C1 C10 C21 179.0(7) . . . . ?
C31 C1 C10 C21 -2.3(13) . . . . ?
C3 C2 C11 C16 -131.1(9) . . . . ?
C1 C2 C11 C16 45.0(11) . . . . ?
C3 C2 C11 C12 52.9(11) . . . . ?
C1 C2 C11 C12 -131.0(8) . . . . ?
C16 C11 C12 C13 1.3(13) . . . . ?
C2 C11 C12 C13 177.4(8) . . . . ?
C11 C12 C13 C14 -0.6(14) . . . . ?
C12 C13 C14 C15 -0.7(14) . . . . ?
C12 C13 C14 O18 -178.8(8) . . . . ?
C13 C14 C15 C16 1.3(15) . . . . ?
O18 C14 C15 C16 179.2(9) . . . . ?
C12 C11 C16 C15 -0.8(13) . . . . ?
C2 C11 C16 C15 -176.8(8) . . . . ?
C14 C15 C16 C11 -0.5(15) . . . . ?
C15 C14 O18 C18 -5.4(14) . . . . ?
C13 C14 O18 C18 172.6(9) . . . . ?
C9 C10 C21 C22 48.4(12) . . . . ?
C1 C10 C21 C22 -132.7(9) . . . . ?
C9 C10 C21 C26 -131.8(9) . . . . ?
C1 C10 C21 C26 47.1(12) . . . . ?
C26 C21 C22 C23 0.6(12) . . . . ?
C10 C21 C22 C23 -179.6(8) . . . . ?
C21 C22 C23 C24 -1.4(13) . . . . ?
C22 C23 C24 O28 -179.1(8) . . . . ?
C22 C23 C24 C25 2.5(13) . . . . ?
C23 C24 C25 C26 -2.8(15) . . . . ?
O28 C24 C25 C26 178.6(9) . . . . ?
C24 C25 C26 C21 2.1(15) . . . . ?
C22 C21 C26 C25 -1.0(13) . . . . ?
C10 C21 C26 C25 179.2(9) . . . . ?
C23 C24 O28 C28 -1.3(14) . . . . ?
C25 C24 O28 C28 177.1(9) . . . . ?
C2 C1 C31 C36 -117.2(9) . . . . ?
C10 C1 C31 C36 64.3(12) . . . . ?
C2 C1 C31 C32 60.5(11) . . . . ?
C10 C1 C31 C32 -118.0(9) . . . . ?
C36 C31 C32 C33 -0.1(13) . . . . ?
C1 C31 C32 C33 -177.9(8) . . . . ?
C31 C32 C33 C34 0.6(14) . . . . ?
C32 C33 C34 C35 -1.0(15) . . . . ?
C32 C33 C34 F38 179.6(8) . . . . ?
F38 C34 C35 C36 -179.8(8) . . . . ?
C33 C34 C35 C36 0.8(15) . . . . ?
C34 C35 C36 C31 -0.2(14) . . . . ?
C32 C31 C36 C35 -0.1(13) . . . . ?
C1 C31 C36 C35 177.6(8) . . . . ?
C7 C6 N41 C42 43.9(10) . . . . ?
C5 C6 N41 C42 -138.8(8) . . . . ?
C6 N41 C42 N43 -170.6(7) . . . . ?
C6 N41 C42 Au1 16.1(10) . . . . ?
N41 C42 N43 C44 176.5(8) . . . . ?
Au1 C42 N43 C44 -10.3(11) . . . . ?
N41 C42 N43 C46 2.3(12) . . . . ?
Au1 C42 N43 C46 175.5(7) . . . . ?
C42 N43 C44 C45 110.5(14) . . . . ?
C46 N43 C44 C45 -74.8(15) . . . . ?
C42 N43 C46 C47 -97.2(12) . . . . ?
C44 N43 C46 C47 88.4(11) . . . . ?
